data_7238736
loop_
_publ_author_name
'Mangalaraj, Selvaraj'
'Ramanathan, Chinnasamy Ramaraj'

_publ_section_title
;
 Construction of tetrahydro-\b-carboline skeletons via Br\/onsted acid
 activation of imide carbonyl group: syntheses of indole alkaloids
 (+-)-harmicine and (+-)-10-desbromoarborescidine-A
;
_journal_issue 33
_journal_name_full 'RSC Advances'
_journal_page_first 12665
_journal_paper_doi 10.1039/c2ra21734a
_journal_volume 2
_journal_year 2012
_chemical_formula_moiety 'C18 H13 F N2 O'
_chemical_formula_sum 'C18 H13 F N2 O'
_chemical_formula_weight 292.30
_chemical_melting_point 503
_chemical_name_common
;
12-fluoro-7,8,13,13b-tetrahydro-5H-benzo[1,2]indolizino[8,7-b]indol-5-one
;
_chemical_name_systematic
;
12-fluoro-7,8,13,13b-tetrahydro-5H-benzo[1,2]indolizino[8,7-b]indol-5-one
;
_space_group_IT_number 14
_space_group_name_Hall '-P 2yn'
_space_group_name_H-M_alt 'P 1 21/n 1'
_symmetry_space_group_name_H-M 'P 1 21/n 1'
_atom_sites_solution_hydrogens geom
_atom_sites_solution_primary direct
_atom_sites_solution_secondary difmap
_audit_creation_method SHELXL-97
_cell_angle_alpha 90.00
_cell_angle_beta 90.00
_cell_angle_gamma 90.00
_cell_formula_units_Z 4
_cell_length_a 4.6857(5)
_cell_length_b 13.4725(18)
_cell_length_c 22.520(2)
_cell_measurement_reflns_used 2345
_cell_measurement_temperature 293(2)
_cell_measurement_theta_max 29.3696
_cell_measurement_theta_min 2.7079
_cell_volume 1421.6(3)
_computing_cell_refinement
;
CrysAlisPro, Oxford Diffraction Ltd.,
Version 1.171.34.44 (release 25-10-2010 CrysAlis171 .NET)
(compiled Oct 25 2010,18:11:34)
;
_computing_data_collection
;
CrysAlisPro, Oxford Diffraction Ltd.,
Version 1.171.34.44 (release 25-10-2010 CrysAlis171 .NET)
(compiled Oct 25 2010,18:11:34)
;
_computing_data_reduction
;
CrysAlisPro, Oxford Diffraction Ltd.,
Version 1.171.34.44 (release 25-10-2010 CrysAlis171 .NET)
(compiled Oct 25 2010,18:11:34)
;
_computing_structure_refinement 'SHELXL-97 (Sheldrick, 1997)'
_computing_structure_solution 'SHELXS-97 (Sheldrick, 1990)'
_diffrn_ambient_temperature 293(2)
_diffrn_detector_area_resol_mean 15.9821
_diffrn_measured_fraction_theta_full 0.999
_diffrn_measured_fraction_theta_max 0.999
_diffrn_measurement_device_type 'Xcalibur, Eos'
_diffrn_measurement_method w
_diffrn_radiation_monochromator graphite
_diffrn_radiation_source 'fine-focus sealed tube'
_diffrn_radiation_type MoK\a
_diffrn_radiation_wavelength 0.7107
_diffrn_reflns_av_R_equivalents 0.0234
_diffrn_reflns_av_sigmaI/netI 0.0361
_diffrn_reflns_limit_h_max 5
_diffrn_reflns_limit_h_min -5
_diffrn_reflns_limit_k_max 15
_diffrn_reflns_limit_k_min -16
_diffrn_reflns_limit_l_max 16
_diffrn_reflns_limit_l_min -26
_diffrn_reflns_number 5764
_diffrn_reflns_theta_full 25.00
_diffrn_reflns_theta_max 25.00
_diffrn_reflns_theta_min 3.02
_exptl_absorpt_coefficient_mu 0.095
_exptl_absorpt_correction_T_max 1.00000
_exptl_absorpt_correction_T_min 0.74377
_exptl_absorpt_correction_type multi-scan
_exptl_absorpt_process_details
;
CrysAlisPro, Oxford Diffraction Ltd.,
Version 1.171.34.44 (release 25-10-2010 CrysAlis171 .NET)
(compiled Oct 25 2010,18:11:34)
Empirical absorption correction using spherical harmonics,
implemented in SCALE3 ABSPACK scaling algorithm.
;
_exptl_crystal_colour colorless
_exptl_crystal_density_diffrn 1.366
_exptl_crystal_density_method 'not measured'
_exptl_crystal_F_000 537
_exptl_crystal_size_max 0.6
_exptl_crystal_size_mid 0.4
_exptl_crystal_size_min 0.06
_refine_diff_density_max 0.156
_refine_diff_density_min -0.164
_refine_diff_density_rms 0.032
_refine_ls_extinction_method none
_refine_ls_goodness_of_fit_ref 1.049
_refine_ls_hydrogen_treatment constr
_refine_ls_matrix_type full
_refine_ls_number_parameters 199
_refine_ls_number_reflns 2375
_refine_ls_number_restraints 0
_refine_ls_restrained_S_all 1.049
_refine_ls_R_factor_all 0.0658
_refine_ls_R_factor_gt 0.0447
_refine_ls_shift/su_max 0.000
_refine_ls_shift/su_mean 0.000
_refine_ls_structure_factor_coef Fsqd
_refine_ls_weighting_details 'calc w=1/[\s^2^(Fo^2^)+(0.0441P)^2^+0.1734P] where P=(Fo^2^+2Fc^2^)/3'
_refine_ls_weighting_scheme calc
_refine_ls_wR_factor_gt 0.0951
_refine_ls_wR_factor_ref 0.1073
_reflns_number_gt 1781
_reflns_number_total 2375
_reflns_threshold_expression >2sigma(I)
_cod_data_source_file c2ra21734a.txt
_cod_data_source_block crr-72
_cod_original_sg_symbol_H-M P121/n1
_cod_database_code 7238736

loop_
_symmetry_equiv_pos_as_xyz
'x, y, z'
'-x+1/2, y+1/2, -z+1/2'
'-x, -y, -z'
'x-1/2, -y-1/2, z-1/2'

loop_
_atom_site_label
_atom_site_type_symbol
_atom_site_fract_x
_atom_site_fract_y
_atom_site_fract_z
_atom_site_U_iso_or_equiv
_atom_site_adp_type
_atom_site_occupancy
_atom_site_symmetry_multiplicity
_atom_site_calc_flag
_atom_site_refinement_flags
N N 0.2261(3) 0.26130(11) 0.15658(7) 0.0436(4) Uani 1 1 d .
H H 0.1799 0.3099 0.1794 0.052 Uiso 1 1 calc R
N0AA N 0.6304(3) 0.06275(12) 0.23170(7) 0.0424(4) Uani 1 1 d .
C3 C 0.5268(4) 0.16529(14) 0.23131(8) 0.0406(5) Uani 1 1 d .
H3 H 0.6846 0.2116 0.2383 0.049 Uiso 1 1 calc R
C4 C 0.4292(4) 0.12018(14) 0.12410(8) 0.0394(5) Uani 1 1 d .
C5 C 0.2624(4) 0.16020(15) 0.07699(8) 0.0423(5) Uani 1 1 d .
C6 C 0.3986(4) 0.18264(13) 0.17143(8) 0.0370(4) Uani 1 1 d .
C7 C 0.4924(4) 0.00412(16) 0.27143(8) 0.0431(5) Uani 1 1 d .
C8 C 0.3240(4) 0.16476(15) 0.28402(8) 0.0407(5) Uani 1 1 d .
O9 O 0.5257(3) -0.08636(11) 0.27519(6) 0.0632(4) Uani 1 1 d .
C10 C 0.5979(4) 0.02617(15) 0.12583(9) 0.0518(5) Uani 1 1 d .
H10A H 0.7160 0.0214 0.0906 0.062 Uiso 1 1 calc R
H10B H 0.4694 -0.0303 0.1263 0.062 Uiso 1 1 calc R
C11 C 0.1407(4) 0.24823(15) 0.09876(8) 0.0432(5) Uani 1 1 d .
C12 C 0.3049(4) 0.06969(15) 0.30626(8) 0.0423(5) Uani 1 1 d .
F F -0.1537(3) 0.38815(11) 0.08500(6) 0.0924(5) Uani 1 1 d .
C14 C 0.7845(4) 0.02424(16) 0.18060(9) 0.0512(5) Uani 1 1 d .
H14A H 0.8447 -0.0434 0.1885 0.061 Uiso 1 1 calc R
H14B H 0.9538 0.0641 0.1738 0.061 Uiso 1 1 calc R
C15 C 0.1752(5) 0.24164(17) 0.31036(9) 0.0539(6) Uani 1 1 d .
H15 H 0.1919 0.3064 0.2965 0.065 Uiso 1 1 calc R
C16 C 0.1289(4) 0.04706(18) 0.35408(9) 0.0547(6) Uani 1 1 d .
H16 H 0.1153 -0.0175 0.3685 0.066 Uiso 1 1 calc R
C17 C -0.0366(5) 0.30316(17) 0.06307(10) 0.0599(6) Uani 1 1 d .
C18 C -0.0248(5) 0.1233(2) 0.37951(10) 0.0645(7) Uani 1 1 d .
H18 H -0.1459 0.1101 0.4113 0.077 Uiso 1 1 calc R
C19 C 0.1997(5) 0.12872(18) 0.01932(9) 0.0578(6) Uani 1 1 d .
H19 H 0.2786 0.0706 0.0043 0.069 Uiso 1 1 calc R
C20 C 0.0206(5) 0.1850(2) -0.01449(10) 0.0700(7) Uani 1 1 d .
H20 H -0.0235 0.1642 -0.0528 0.084 Uiso 1 1 calc R
C21 C -0.0980(5) 0.2728(2) 0.00691(11) 0.0713(7) Uani 1 1 d .
H21 H -0.2183 0.3104 -0.0170 0.086 Uiso 1 1 calc R
C22 C -0.0002(5) 0.2188(2) 0.35820(10) 0.0655(7) Uani 1 1 d .
H22 H -0.1038 0.2694 0.3763 0.079 Uiso 1 1 calc R

loop_
_atom_site_aniso_label
_atom_site_aniso_U_11
_atom_site_aniso_U_22
_atom_site_aniso_U_33
_atom_site_aniso_U_23
_atom_site_aniso_U_13
_atom_site_aniso_U_12
N 0.0597(9) 0.0406(10) 0.0304(9) -0.0045(8) -0.0026(8) 0.0001(8)
N0AA 0.0417(8) 0.0479(11) 0.0376(9) 0.0052(8) 0.0017(7) -0.0035(7)
C3 0.0451(10) 0.0418(12) 0.0348(11) 0.0010(9) -0.0024(9) -0.0101(8)
C4 0.0436(10) 0.0424(12) 0.0323(11) -0.0021(9) 0.0034(9) -0.0063(8)
C5 0.0482(10) 0.0506(13) 0.0281(11) -0.0027(10) 0.0065(9) -0.0106(9)
C6 0.0418(9) 0.0378(11) 0.0312(10) 0.0020(9) 0.0016(8) -0.0080(8)
C7 0.0467(10) 0.0470(14) 0.0355(12) 0.0034(10) -0.0058(9) -0.0094(9)
C8 0.0432(10) 0.0543(13) 0.0246(10) -0.0034(10) -0.0097(8) -0.0061(9)
O9 0.0872(11) 0.0453(10) 0.0571(10) 0.0075(8) 0.0088(8) -0.0063(8)
C10 0.0584(12) 0.0512(14) 0.0460(13) -0.0080(11) 0.0097(11) -0.0001(10)
C11 0.0508(10) 0.0492(13) 0.0296(11) 0.0025(10) 0.0004(9) -0.0045(9)
C12 0.0427(9) 0.0555(14) 0.0288(10) -0.0010(10) -0.0063(9) -0.0112(9)
F 0.1143(12) 0.0893(11) 0.0735(10) 0.0001(9) -0.0167(9) 0.0414(9)
C14 0.0449(10) 0.0559(14) 0.0528(13) 0.0030(11) 0.0089(10) 0.0017(9)
C15 0.0677(12) 0.0609(15) 0.0329(11) -0.0084(11) -0.0087(11) 0.0028(11)
C16 0.0556(11) 0.0724(16) 0.0363(12) 0.0024(11) -0.0005(10) -0.0139(11)
C17 0.0671(13) 0.0659(16) 0.0468(14) 0.0042(12) -0.0017(12) 0.0081(12)
C18 0.0561(13) 0.102(2) 0.0349(13) -0.0029(14) 0.0053(11) -0.0077(13)
C19 0.0643(13) 0.0764(17) 0.0328(12) -0.0096(12) 0.0049(11) -0.0065(12)
C20 0.0748(15) 0.106(2) 0.0297(12) -0.0058(14) -0.0046(12) -0.0083(15)
C21 0.0699(14) 0.105(2) 0.0393(14) 0.0134(14) -0.0128(12) 0.0039(14)
C22 0.0683(14) 0.093(2) 0.0348(13) -0.0133(13) -0.0038(11) 0.0144(13)

loop_
_atom_type_symbol
_atom_type_description
_atom_type_scat_dispersion_real
_atom_type_scat_dispersion_imag
_atom_type_scat_source
C C 0.0033 0.0016 'International Tables Vol C Tables 4.2.6.8 and 6.1.1.4'
H H 0.0000 0.0000 'International Tables Vol C Tables 4.2.6.8 and 6.1.1.4'
N N 0.0061 0.0033 'International Tables Vol C Tables 4.2.6.8 and 6.1.1.4'
O O 0.0106 0.0060 'International Tables Vol C Tables 4.2.6.8 and 6.1.1.4'
F F 0.0171 0.0103 'International Tables Vol C Tables 4.2.6.8 and 6.1.1.4'

loop_
_geom_angle_atom_site_label_1
_geom_angle_atom_site_label_2
_geom_angle_atom_site_label_3
_geom_angle
C11 N C6 107.64(16)
C7 N0AA C14 123.41(17)
C7 N0AA C3 113.25(16)
C14 N0AA C3 119.77(15)
N0AA C3 C6 106.63(15)
N0AA C3 C8 101.43(15)
C6 C3 C8 117.00(15)
C6 C4 C5 106.88(17)
C6 C4 C10 123.92(17)
C5 C4 C10 129.13(17)
C19 C5 C11 119.71(19)
C19 C5 C4 133.9(2)
C11 C5 C4 106.41(16)
C4 C6 N 110.32(16)
C4 C6 C3 124.44(17)
N C6 C3 125.20(16)
O9 C7 N0AA 124.11(19)
O9 C7 C12 129.25(18)
N0AA C7 C12 106.64(18)
C12 C8 C15 120.51(19)
C12 C8 C3 109.19(17)
C15 C8 C3 130.29(19)
C4 C10 C14 109.99(17)
C17 C11 N 131.5(2)
C17 C11 C5 119.77(18)
N C11 C5 108.73(16)
C8 C12 C16 121.59(19)
C8 C12 C7 108.98(17)
C16 C12 C7 129.4(2)
N0AA C14 C10 110.63(15)
C8 C15 C22 117.7(2)
C18 C16 C12 117.9(2)
C21 C17 F 120.3(2)
C21 C17 C11 120.7(2)
F C17 C11 119.0(2)
C16 C18 C22 120.5(2)
C20 C19 C5 118.7(2)
C19 C20 C21 121.6(2)
C17 C21 C20 119.5(2)
C18 C22 C15 121.7(2)

loop_
_geom_bond_atom_site_label_1
_geom_bond_atom_site_label_2
_geom_bond_distance
N C11 1.373(2)
N C6 1.374(2)
N0AA C7 1.357(2)
N0AA C14 1.454(2)
N0AA C3 1.464(2)
C3 C6 1.495(2)
C3 C8 1.520(2)
C4 C6 1.366(2)
C4 C5 1.424(3)
C4 C10 1.493(3)
C5 C19 1.397(3)
C5 C11 1.404(3)
C7 O9 1.232(2)
C7 C12 1.472(3)
C8 C12 1.378(3)
C8 C15 1.382(3)
C10 C14 1.512(3)
C11 C17 1.373(3)
C12 C16 1.390(3)
F C17 1.362(2)
C15 C22 1.389(3)
C16 C18 1.379(3)
C17 C21 1.360(3)
C18 C22 1.379(3)
C19 C20 1.363(3)
C20 C21 1.393(3)
